data_7106137
loop_
_publ_author_name
'Xiaobing Xi'
'Taiwei Dong'
'Gao Li'
'Yong Cui'

_publ_section_title
;
 Controlled structures of a 1D chiral metallosalen polymer by photo- and
 solvent-induced partial depolymerization
;
_journal_name_full Chem.Commun.
_journal_page_first 3831
_journal_paper_doi 10.1039/c0cc05128d
_journal_volume 47
_journal_year 2011
_chemical_absolute_configuration rm
_chemical_formula_sum 'C84 H92 N8 O4 Zn2'
_chemical_formula_weight 1408.40
_chemical_name_systematic
;
?
;
_space_group_IT_number 4
_symmetry_cell_setting monoclinic
_symmetry_space_group_name_Hall 'P 2yb'
_symmetry_space_group_name_H-M 'P 1 21 1'
_atom_sites_solution_hydrogens geom
_atom_sites_solution_primary direct
_atom_sites_solution_secondary difmap
_audit_creation_method SHELXL-97
_cell_angle_alpha 90.00
_cell_angle_beta 108.88(3)
_cell_angle_gamma 90.00
_cell_formula_units_Z 2
_cell_length_a 12.616(3)
_cell_length_b 25.145(5)
_cell_length_c 12.892(3)
_cell_measurement_reflns_used 6620
_cell_measurement_temperature 293(2)
_cell_measurement_theta_max 25.00
_cell_measurement_theta_min 3.12
_cell_volume 3869.7(17)
_computing_cell_refinement 'SAINT (Bruker, 1999)'
_computing_data_collection 'SMART (Bruker, 1997)'
_computing_data_reduction SAINT
_computing_molecular_graphics 'SHELXTL-PLUS (Sheldrick, 1990)'
_computing_publication_material SHELXL-97
_computing_structure_refinement 'SHELXL-97 (Sheldrick, 1997)'
_computing_structure_solution 'SHELXS-97 (Sheldrick, 1990)'
_diffrn_ambient_temperature 293(2)
_diffrn_measured_fraction_theta_full 0.957
_diffrn_measured_fraction_theta_max 0.957
_diffrn_radiation_monochromator graphite
_diffrn_radiation_source 'fine-focus sealed tube'
_diffrn_radiation_type MoK\a
_diffrn_radiation_wavelength 0.71073
_diffrn_reflns_av_R_equivalents 0.0649
_diffrn_reflns_av_sigmaI/netI 0.1240
_diffrn_reflns_limit_h_max 14
_diffrn_reflns_limit_h_min -14
_diffrn_reflns_limit_k_max 29
_diffrn_reflns_limit_k_min -29
_diffrn_reflns_limit_l_max 15
_diffrn_reflns_limit_l_min -15
_diffrn_reflns_number 21525
_diffrn_reflns_theta_full 25.00
_diffrn_reflns_theta_max 25.00
_diffrn_reflns_theta_min 3.12
_exptl_absorpt_coefficient_mu 0.673
_exptl_absorpt_correction_T_max 0.92
_exptl_absorpt_correction_T_min 0.90
_exptl_absorpt_correction_type multi-scan
_exptl_absorpt_process_details 'SADABS (Sheldrick, 1996)'
_exptl_crystal_colour yellow
_exptl_crystal_density_diffrn 1.209
_exptl_crystal_density_method 'not measured'
_exptl_crystal_description block
_exptl_crystal_F_000 1488
_exptl_crystal_size_max 0.12
_exptl_crystal_size_mid 0.12
_exptl_crystal_size_min 0.08
_refine_diff_density_max 0.303
_refine_diff_density_min -0.331
_refine_diff_density_rms 0.055
_refine_ls_abs_structure_details 'Flack H D (1983), Acta Cryst. A39, 876-881'
_refine_ls_abs_structure_Flack 0.025(18)
_refine_ls_extinction_method none
_refine_ls_goodness_of_fit_ref 1.019
_refine_ls_hydrogen_treatment constr
_refine_ls_matrix_type full
_refine_ls_number_parameters 787
_refine_ls_number_reflns 11968
_refine_ls_number_restraints 8
_refine_ls_restrained_S_all 1.020
_refine_ls_R_factor_all 0.1458
_refine_ls_R_factor_gt 0.0744
_refine_ls_shift/su_max 0.001
_refine_ls_shift/su_mean 0.000
_refine_ls_structure_factor_coef Fsqd
_refine_ls_weighting_details 'calc w=1/[\s^2^(Fo^2^)+(0.0503P)^2^+1.0887P] where P=(Fo^2^+2Fc^2^)/3'
_refine_ls_weighting_scheme calc
_refine_ls_wR_factor_gt 0.1250
_refine_ls_wR_factor_ref 0.1501
_reflns_number_gt 6620
_reflns_number_total 11968
_reflns_threshold_expression >2sigma(I)
_cod_data_source_file c0cc05128d.txt
_cod_data_source_block 1_[ZnL]
_cod_depositor_comments
;
The following automatic conversions were performed:

'_symmetry_cell_setting' value 'Monoclinic' changed to 'monoclinic'
according to the built-in table from CIF Core dictionary named
'cif_core.dic' version 2.4.1 from
2010-06-29.

'_exptl_absorpt_correction_type' value 'Multi-scan'
changed to 'multi-scan' according to the built-in table from CIF Core
dictionary named 'cif_core.dic' version 2.4.1 from 2010-06-29.

Automatic conversion script
Id: cif_fix_values 1646 2011-03-28 12:23:43Z adriana 
;
_cod_original_cell_volume 3869.6(13)
_cod_original_sg_symbol_H-M P2(1)
_cod_database_code 7106137

loop_
_symmetry_equiv_pos_as_xyz
'x, y, z'
'-x, y+1/2, -z'

loop_
_atom_site_label
_atom_site_type_symbol
_atom_site_fract_x
_atom_site_fract_y
_atom_site_fract_z
_atom_site_U_iso_or_equiv
_atom_site_adp_type
_atom_site_occupancy
_atom_site_symmetry_multiplicity
_atom_site_calc_flag
_atom_site_refinement_flags
_atom_site_disorder_assembly
_atom_site_disorder_group
Zn1 Zn 0.98269(7) 0.11095(3) -0.26090(7) 0.0507(3) Uani 1 1 d . . .
Zn2 Zn 1.00581(7) 0.39230(3) 0.25340(7) 0.0527(3) Uani 1 1 d . . .
N2 N 1.0730(5) 0.0488(2) -0.3012(6) 0.0496(17) Uani 1 1 d . . .
N3 N 0.8698(6) 0.0875(3) -0.4080(6) 0.052(2) Uani 1 1 d . . .
N6 N 1.1147(6) 0.4425(2) 0.2095(5) 0.0519(17) Uani 1 1 d . . .
N7 N 0.8945(6) 0.4277(3) 0.1171(5) 0.0510(18) Uani 1 1 d . . .
O1 O 0.8786(4) 0.3782(2) 0.3049(4) 0.0696(18) Uani 1 1 d . . .
O2 O 1.1086(4) 0.3961(3) 0.4033(4) 0.0558(15) Uani 1 1 d . . .
O3 O 1.0881(4) 0.1073(2) -0.1126(4) 0.0517(14) Uani 1 1 d . . .
O4 O 0.8565(4) 0.1223(2) -0.2079(4) 0.0673(17) Uani 1 1 d . . .
N1 N 1.0480(5) 0.31997(18) 0.1974(4) 0.063(2) Uani 1 1 d G . .
C1 C 1.1441(5) 0.2923(2) 0.2559(4) 0.074(3) Uani 1 1 d G . .
H1A H 1.1870 0.3038 0.3253 0.089 Uiso 1 1 calc R . .
C2 C 1.1760(4) 0.2473(2) 0.2107(5) 0.074(3) Uani 1 1 d G . .
H2A H 1.2403 0.2288 0.2498 0.089 Uiso 1 1 calc R . .
C3 C 1.1118(5) 0.23003(19) 0.1069(5) 0.058(2) Uani 1 1 d G . .
C4 C 1.0157(5) 0.2577(2) 0.0484(4) 0.072(3) Uani 1 1 d G . .
H4A H 0.9727 0.2462 -0.0210 0.087 Uiso 1 1 calc R . .
C5 C 0.9838(4) 0.3027(2) 0.0936(4) 0.072(3) Uani 1 1 d G . .
H5A H 0.9195 0.3212 0.0545 0.086 Uiso 1 1 calc R . .
C6 C 1.1373(8) 0.1826(4) 0.0540(7) 0.067(3) Uani 1 1 d . . .
H6A H 1.0797 0.1701 -0.0062 0.081 Uiso 1 1 calc R . .
C7 C 1.2339(7) 0.1544(3) 0.0812(7) 0.059(2) Uani 1 1 d . . .
H7A H 1.2869 0.1634 0.1479 0.071 Uiso 1 1 calc R . .
C8 C 1.2659(4) 0.1124(2) 0.0207(5) 0.055(2) Uani 1 1 d G . .
C9 C 1.1954(3) 0.0927(2) -0.0784(5) 0.056(3) Uani 1 1 d G . .
C10 C 1.2351(5) 0.0555(2) -0.1365(4) 0.052(2) Uani 1 1 d G . .
C11 C 1.3454(5) 0.0379(2) -0.0955(5) 0.068(2) Uani 1 1 d G . .
H11A H 1.3720 0.0130 -0.1344 0.081 Uiso 1 1 calc R . .
C12 C 1.4159(4) 0.0576(2) 0.0036(5) 0.071(3) Uani 1 1 d G . .
C13 C 1.3761(4) 0.0948(2) 0.0617(4) 0.068(2) Uani 1 1 d G . .
H13A H 1.4233 0.1080 0.1280 0.082 Uiso 1 1 calc R . .
C14 C 1.5411(8) 0.0405(5) 0.0489(11) 0.106(4) Uani 1 1 d D . .
C15 C 1.6142(8) 0.0748(6) 0.1289(13) 0.178(7) Uani 1 1 d . . .
H15A H 1.6888 0.0605 0.1514 0.266 Uiso 1 1 calc R . .
H15B H 1.5887 0.0774 0.1913 0.266 Uiso 1 1 calc R . .
H15C H 1.6142 0.1095 0.0977 0.266 Uiso 1 1 calc R . .
C16 C 1.5450(12) -0.0136(7) 0.089(2) 0.338(19) Uani 1 1 d . . .
H16A H 1.6216 -0.0251 0.1176 0.508 Uiso 1 1 calc R . .
H16B H 1.5046 -0.0366 0.0300 0.508 Uiso 1 1 calc R . .
H16C H 1.5115 -0.0150 0.1461 0.508 Uiso 1 1 calc R . .
C17 C 1.5903(10) 0.0406(10) -0.0442(13) 0.248(11) Uani 1 1 d D . .
H17A H 1.6675 0.0300 -0.0167 0.372 Uiso 1 1 calc R . .
H17B H 1.5850 0.0757 -0.0748 0.372 Uiso 1 1 calc R . .
H17C H 1.5495 0.0161 -0.1000 0.372 Uiso 1 1 calc R . .
C18 C 1.1713(7) 0.0326(3) -0.2425(7) 0.063(2) Uani 1 1 d . . .
H18A H 1.2033 0.0047 -0.2693 0.075 Uiso 1 1 calc R . .
C19 C 1.0113(7) 0.0214(3) -0.4056(6) 0.052(2) Uani 1 1 d . . .
H19A H 0.9682 -0.0076 -0.3877 0.063 Uiso 1 1 calc R . .
C20 C 1.0826(7) -0.0027(5) -0.4678(6) 0.073(2) Uani 1 1 d . . .
H20A H 1.1272 0.0249 -0.4861 0.087 Uiso 1 1 calc R . .
H20B H 1.1334 -0.0286 -0.4217 0.087 Uiso 1 1 calc R . .
C21 C 1.0105(9) -0.0294(4) -0.5716(8) 0.084(3) Uani 1 1 d . . .
H21A H 1.0580 -0.0425 -0.6121 0.100 Uiso 1 1 calc R . .
H21B H 0.9732 -0.0598 -0.5525 0.100 Uiso 1 1 calc R . .
C22 C 0.9238(8) 0.0075(5) -0.6437(6) 0.088(3) Uani 1 1 d . . .
H22A H 0.8747 -0.0123 -0.7050 0.106 Uiso 1 1 calc R . .
H22B H 0.9609 0.0347 -0.6729 0.106 Uiso 1 1 calc R . .
C23 C 0.8536(8) 0.0343(4) -0.5811(6) 0.074(3) Uani 1 1 d . . .
H23A H 0.8044 0.0604 -0.6281 0.088 Uiso 1 1 calc R . .
H23B H 0.8073 0.0077 -0.5620 0.088 Uiso 1 1 calc R . .
C24 C 0.9267(7) 0.0613(3) -0.4776(6) 0.057(2) Uani 1 1 d . . .
H24A H 0.9699 0.0887 -0.5002 0.068 Uiso 1 1 calc R . .
C25 C 0.7640(8) 0.0953(3) -0.4395(8) 0.067(3) Uani 1 1 d . . .
H25A H 0.7225 0.0838 -0.5094 0.080 Uiso 1 1 calc R . .
C26 C 0.7043(5) 0.1206(2) -0.3751(5) 0.061(2) Uani 1 1 d G . .
C27 C 0.7490(4) 0.1311(2) -0.2636(5) 0.071(3) Uani 1 1 d G . .
C28 C 0.6821(6) 0.1533(3) -0.2078(4) 0.066(2) Uani 1 1 d G . .
C29 C 0.5704(6) 0.1649(3) -0.2636(6) 0.092(3) Uani 1 1 d G . .
H29A H 0.5257 0.1797 -0.2263 0.110 Uiso 1 1 calc R . .
C30 C 0.5257(4) 0.1543(3) -0.3752(6) 0.088(3) Uani 1 1 d GD . .
C31 C 0.5926(5) 0.1322(3) -0.4309(4) 0.078(3) Uani 1 1 d G . .
H31A H 0.5626 0.1252 -0.5056 0.093 Uiso 1 1 calc R . .
C32 C 0.4004(9) 0.1682(5) -0.4366(11) 0.113(4) Uani 1 1 d D . .
C33 C 0.3831(10) 0.2261(6) -0.4296(13) 0.175(7) Uani 1 1 d . . .
H33A H 0.3060 0.2346 -0.4672 0.262 Uiso 1 1 calc R . .
H33B H 0.4298 0.2450 -0.4631 0.262 Uiso 1 1 calc R . .
H33C H 0.4023 0.2364 -0.3541 0.262 Uiso 1 1 calc R . .
C34 C 0.3262(9) 0.1371(6) -0.3828(12) 0.157(6) Uani 1 1 d . . .
H34A H 0.2488 0.1453 -0.4200 0.236 Uiso 1 1 calc R . .
H34B H 0.3454 0.1471 -0.3071 0.236 Uiso 1 1 calc R . .
H34C H 0.3382 0.0996 -0.3878 0.236 Uiso 1 1 calc R . .
C35 C 0.3603(10) 0.1552(5) -0.5583(11) 0.156(5) Uani 1 1 d . . .
H35A H 0.2828 0.1647 -0.5895 0.234 Uiso 1 1 calc R . .
H35B H 0.3690 0.1178 -0.5682 0.234 Uiso 1 1 calc R . .
H35C H 0.4038 0.1749 -0.5940 0.234 Uiso 1 1 calc R . .
C36 C 0.7166(8) 0.1665(4) -0.0906(9) 0.077(3) Uani 1 1 d . . .
H36A H 0.6624 0.1832 -0.0675 0.093 Uiso 1 1 calc R . .
C37 C 0.8094(11) 0.1584(4) -0.0169(9) 0.093(3) Uani 1 1 d . . .
H37A H 0.8666 0.1436 -0.0384 0.112 Uiso 1 1 calc R . .
C38 C 0.8352(8) 0.1709(3) 0.1037(5) 0.099(3) Uani 1 1 d G . .
C39 C 0.9296(7) 0.1482(3) 0.1786(8) 0.098(4) Uani 1 1 d G . .
H39A H 0.9784 0.1280 0.1540 0.118 Uiso 1 1 calc R . .
C40 C 0.9509(7) 0.1556(3) 0.2904(7) 0.131(5) Uani 1 1 d G . .
H40A H 1.0140 0.1404 0.3405 0.157 Uiso 1 1 calc R . .
N4 N 0.8779(10) 0.1858(4) 0.3272(6) 0.143(5) Uani 1 1 d G . .
C41 C 0.7836(9) 0.2085(4) 0.2523(9) 0.172(7) Uani 1 1 d G . .
H41A H 0.7347 0.2287 0.2769 0.206 Uiso 1 1 calc R . .
C42 C 0.7622(7) 0.2011(4) 0.1405(8) 0.124(4) Uani 1 1 d G . .
H42A H 0.6991 0.2163 0.0904 0.149 Uiso 1 1 calc R . .
C48 C 1.1457(7) 0.3225(3) 0.5672(7) 0.061(2) Uani 1 1 d . . .
H48A H 1.0947 0.3352 0.5025 0.073 Uiso 1 1 calc R . .
N5 N 1.0362(4) 0.18297(17) 0.6925(4) 0.0558(19) Uani 1 1 d G . .
C43 C 0.9807(4) 0.2016(2) 0.5874(4) 0.074(3) Uani 1 1 d G . .
H43A H 0.9195 0.1830 0.5418 0.089 Uiso 1 1 calc R . .
C44 C 1.0166(5) 0.2479(2) 0.5503(4) 0.069(3) Uani 1 1 d G . .
H44A H 0.9795 0.2603 0.4799 0.083 Uiso 1 1 calc R . .
C45 C 1.1080(5) 0.27565(18) 0.6184(5) 0.057(2) Uani 1 1 d G . .
C46 C 1.1635(4) 0.2571(2) 0.7235(5) 0.074(3) Uani 1 1 d G . .
H46A H 1.2247 0.2756 0.7691 0.088 Uiso 1 1 calc R . .
C47 C 1.1276(5) 0.2107(2) 0.7606(4) 0.077(3) Uani 1 1 d G . .
H47A H 1.1647 0.1983 0.8310 0.092 Uiso 1 1 calc R . .
C49 C 1.2415(7) 0.3477(3) 0.6023(7) 0.064(2) Uani 1 1 d . . .
H49A H 1.2907 0.3375 0.6702 0.077 Uiso 1 1 calc R . .
C50 C 1.2789(5) 0.3908(2) 0.5448(5) 0.059(2) Uani 1 1 d G . .
C51 C 1.2152(4) 0.4095(2) 0.4420(5) 0.047(2) Uani 1 1 d G . .
C52 C 1.2625(5) 0.4440(2) 0.3850(4) 0.057(2) Uani 1 1 d G . .
C53 C 1.3735(5) 0.4597(2) 0.4307(5) 0.068(3) Uani 1 1 d G . .
H53A H 1.4052 0.4828 0.3925 0.082 Uiso 1 1 calc R . .
C54 C 1.4372(3) 0.4410(2) 0.5334(5) 0.070(3) Uani 1 1 d GD . .
C55 C 1.3899(5) 0.4066(2) 0.5905(4) 0.075(3) Uani 1 1 d G . .
H55A H 1.4325 0.3941 0.6592 0.090 Uiso 1 1 calc R . .
C56 C 1.5600(9) 0.4611(5) 0.5862(13) 0.115(4) Uani 1 1 d D . .
C57 C 1.6261(8) 0.4275(5) 0.6821(11) 0.155(6) Uani 1 1 d . . .
H57A H 1.7006 0.4414 0.7119 0.233 Uiso 1 1 calc R . .
H57B H 1.6295 0.3916 0.6579 0.233 Uiso 1 1 calc R . .
H57C H 1.5902 0.4279 0.7374 0.233 Uiso 1 1 calc R . .
C58 C 1.5564(11) 0.5187(5) 0.6239(16) 0.218(11) Uani 1 1 d . . .
H58A H 1.6314 0.5316 0.6571 0.327 Uiso 1 1 calc R . .
H58B H 1.5170 0.5201 0.6763 0.327 Uiso 1 1 calc R . .
H58C H 1.5184 0.5405 0.5619 0.327 Uiso 1 1 calc R . .
C59 C 1.6144(11) 0.4661(10) 0.5068(15) 0.270(14) Uani 1 1 d . . .
H59A H 1.6896 0.4785 0.5412 0.405 Uiso 1 1 calc R . .
H59B H 1.5745 0.4912 0.4517 0.405 Uiso 1 1 calc R . .
H59C H 1.6160 0.4322 0.4733 0.405 Uiso 1 1 calc R . .
C60 C 1.2096(7) 0.4592(3) 0.2710(8) 0.058(2) Uani 1 1 d . . .
H60A H 1.2480 0.4829 0.2407 0.070 Uiso 1 1 calc R . .
C61 C 1.0693(7) 0.4555(3) 0.0931(7) 0.060(2) Uani 1 1 d . . .
H61A H 1.0750 0.4229 0.0534 0.072 Uiso 1 1 calc R . .
C62 C 1.1286(6) 0.4994(5) 0.0488(6) 0.075(2) Uani 1 1 d . . .
H62A H 1.1256 0.5327 0.0859 0.090 Uiso 1 1 calc R . .
H62B H 1.2066 0.4901 0.0637 0.090 Uiso 1 1 calc R . .
C63 C 1.0725(7) 0.5063(4) -0.0733(6) 0.085(3) Uani 1 1 d . . .
H63A H 1.1094 0.5346 -0.0996 0.103 Uiso 1 1 calc R . .
H63B H 1.0803 0.4737 -0.1106 0.103 Uiso 1 1 calc R . .
C64 C 0.9511(8) 0.5193(4) -0.0999(7) 0.082(3) Uani 1 1 d . . .
H64A H 0.9171 0.5222 -0.1787 0.099 Uiso 1 1 calc R . .
H64B H 0.9436 0.5534 -0.0678 0.099 Uiso 1 1 calc R . .
C65 C 0.8893(8) 0.4769(3) -0.0567(7) 0.072(3) Uani 1 1 d . . .
H65A H 0.8126 0.4882 -0.0693 0.087 Uiso 1 1 calc R . .
H65B H 0.8875 0.4439 -0.0961 0.087 Uiso 1 1 calc R . .
C66 C 0.9455(6) 0.4678(3) 0.0626(6) 0.052(2) Uani 1 1 d . . .
H66A H 0.9409 0.5018 0.0982 0.063 Uiso 1 1 calc R . .
C67 C 0.7925(8) 0.4139(3) 0.0775(8) 0.063(3) Uani 1 1 d . . .
H67A H 0.7531 0.4262 0.0076 0.076 Uiso 1 1 calc R . .
C68 C 0.7317(5) 0.3807(2) 0.1307(5) 0.067(3) Uani 1 1 d G . .
C69 C 0.6239(5) 0.3653(3) 0.0690(4) 0.104(4) Uani 1 1 d G . .
H69A H 0.5964 0.3732 -0.0054 0.124 Uiso 1 1 calc R . .
C70 C 0.5572(4) 0.3381(3) 0.1186(6) 0.125(5) Uani 1 1 d G . .
C71 C 0.5983(5) 0.3264(3) 0.2298(7) 0.119(4) Uani 1 1 d G . .
H71A H 0.5536 0.3082 0.2630 0.143 Uiso 1 1 calc R . .
C72 C 0.7061(6) 0.3418(3) 0.2915(5) 0.081(3) Uani 1 1 d G . .
C73 C 0.7728(4) 0.3690(2) 0.2419(5) 0.057(2) Uani 1 1 d G . .
C74 C 0.4387(14) 0.3183(8) 0.0487(14) 0.221(11) Uani 1 1 d D . .
C75 C 0.4126(16) 0.3342(11) -0.0700(15) 0.359(19) Uani 1 1 d . . .
H75A H 0.3384 0.3225 -0.1112 0.539 Uiso 1 1 calc R . .
H75B H 0.4658 0.3180 -0.0992 0.539 Uiso 1 1 calc R . .
H75C H 0.4169 0.3722 -0.0751 0.539 Uiso 1 1 calc R . .
C76 C 0.4272(14) 0.2606(7) 0.0637(16) 0.289(14) Uani 1 1 d D . .
H76A H 0.3530 0.2494 0.0216 0.433 Uiso 1 1 calc R . .
H76B H 0.4403 0.2532 0.1398 0.433 Uiso 1 1 calc R . .
H76C H 0.4810 0.2417 0.0393 0.433 Uiso 1 1 calc R . .
C77 C 0.3552(14) 0.3511(9) 0.086(2) 0.35(2) Uani 1 1 d D . .
H77A H 0.2801 0.3404 0.0460 0.525 Uiso 1 1 calc R . .
H77B H 0.3645 0.3882 0.0738 0.525 Uiso 1 1 calc R . .
H77C H 0.3687 0.3453 0.1633 0.525 Uiso 1 1 calc R . .
C78 C 0.7556(11) 0.3359(5) 0.4163(12) 0.124(6) Uani 1 1 d D . .
H78A H 0.8230 0.3532 0.4507 0.149 Uiso 1 1 calc R . .
C79 C 0.7127(11) 0.3095(5) 0.4771(11) 0.141(5) Uani 1 1 d D . .
H79A H 0.6463 0.2904 0.4487 0.169 Uiso 1 1 calc R . .
C80 C 0.7782(12) 0.3111(5) 0.6009(6) 0.139(6) Uani 1 1 d GD . .
C81 C 0.8747(11) 0.3381(4) 0.6608(11) 0.123(5) Uani 1 1 d G . .
H81A H 0.9173 0.3558 0.6248 0.147 Uiso 1 1 calc R . .
C82 C 0.9076(7) 0.3385(4) 0.7747(11) 0.131(5) Uani 1 1 d G . .
H82A H 0.9722 0.3566 0.8148 0.157 Uiso 1 1 calc R . .
N8 N 0.8440(12) 0.3120(5) 0.8285(7) 0.140(4) Uani 1 1 d G . .
C83 C 0.7475(11) 0.2850(4) 0.7686(14) 0.179(8) Uani 1 1 d G . .
H83A H 0.7049 0.2673 0.8046 0.215 Uiso 1 1 calc R . .
C84 C 0.7146(8) 0.2846(4) 0.6547(13) 0.190(8) Uani 1 1 d G . .
H84A H 0.6500 0.2665 0.6146 0.228 Uiso 1 1 calc R . .

loop_
_atom_site_aniso_label
_atom_site_aniso_U_11
_atom_site_aniso_U_22
_atom_site_aniso_U_33
_atom_site_aniso_U_23
_atom_site_aniso_U_13
_atom_site_aniso_U_12
Zn1 0.0617(6) 0.0491(7) 0.0419(7) -0.0011(5) 0.0176(5) 0.0015(6)
Zn2 0.0656(6) 0.0457(6) 0.0476(7) -0.0002(5) 0.0194(5) -0.0068(5)
N2 0.062(4) 0.041(4) 0.056(5) 0.003(3) 0.033(4) -0.002(3)
N3 0.072(5) 0.054(4) 0.033(4) -0.005(3) 0.021(4) 0.002(4)
N6 0.065(4) 0.048(4) 0.051(5) 0.005(3) 0.030(4) 0.004(3)
N7 0.063(4) 0.048(4) 0.044(4) 0.005(3) 0.020(4) -0.007(4)
O1 0.074(4) 0.093(5) 0.046(3) 0.005(3) 0.024(3) -0.021(3)
O2 0.061(3) 0.061(4) 0.044(3) 0.009(3) 0.014(3) -0.010(3)
O3 0.058(3) 0.058(3) 0.033(3) -0.005(3) 0.007(3) 0.005(3)
O4 0.067(3) 0.097(5) 0.044(3) 0.002(3) 0.027(3) 0.010(3)
N1 0.087(5) 0.060(5) 0.041(4) -0.004(4) 0.019(4) -0.013(4)
C1 0.083(7) 0.084(7) 0.049(6) 0.004(5) 0.013(5) -0.005(5)
C2 0.109(7) 0.050(6) 0.053(6) -0.013(5) 0.013(6) 0.013(5)
C3 0.076(6) 0.058(6) 0.043(6) 0.000(5) 0.023(5) -0.002(5)
C4 0.100(7) 0.053(6) 0.053(6) -0.017(5) 0.011(6) 0.007(5)
C5 0.093(7) 0.061(6) 0.042(6) -0.008(5) -0.005(5) 0.021(5)
C6 0.074(6) 0.068(6) 0.053(6) 0.011(5) 0.011(5) 0.004(5)
C7 0.060(5) 0.059(6) 0.043(5) -0.002(4) -0.005(4) -0.020(5)
C8 0.051(5) 0.060(5) 0.051(5) -0.001(5) 0.013(4) 0.005(5)
C9 0.049(5) 0.046(6) 0.076(7) 0.006(5) 0.024(5) -0.015(5)
C10 0.067(6) 0.054(6) 0.053(6) 0.005(4) 0.041(5) 0.003(4)
C11 0.059(5) 0.079(6) 0.071(7) 0.003(5) 0.028(5) 0.002(5)
C12 0.051(5) 0.058(6) 0.108(8) 0.005(5) 0.032(6) 0.000(5)
C13 0.061(5) 0.057(6) 0.080(6) -0.007(5) 0.014(5) 0.005(4)
C14 0.052(6) 0.101(9) 0.154(12) -0.002(8) 0.017(7) 0.006(6)
C15 0.055(7) 0.220(16) 0.220(17) -0.061(13) -0.008(9) -0.010(8)
C16 0.088(10) 0.143(19) 0.66(5) 0.09(2) -0.045(18) 0.034(10)
C17 0.085(10) 0.46(3) 0.228(19) -0.09(2) 0.093(12) 0.031(13)
C18 0.085(6) 0.044(5) 0.072(7) 0.007(5) 0.042(6) 0.012(5)
C19 0.083(6) 0.037(4) 0.035(4) -0.004(3) 0.015(4) -0.004(4)
C20 0.105(6) 0.074(6) 0.052(5) -0.006(6) 0.044(5) 0.010(7)
C21 0.119(8) 0.082(7) 0.064(7) -0.026(6) 0.050(6) -0.005(6)
C22 0.123(7) 0.105(8) 0.043(5) -0.013(6) 0.036(5) -0.011(8)
C23 0.112(7) 0.074(6) 0.035(5) -0.015(4) 0.025(5) -0.004(5)
C24 0.086(6) 0.044(5) 0.045(5) 0.002(4) 0.027(5) 0.000(4)
C25 0.086(7) 0.059(7) 0.056(7) 0.006(5) 0.025(6) 0.002(5)
C26 0.071(6) 0.060(6) 0.054(6) -0.002(5) 0.025(5) 0.006(5)
C27 0.068(6) 0.067(6) 0.072(7) 0.010(5) 0.015(6) 0.011(5)
C28 0.075(6) 0.072(6) 0.062(6) 0.000(5) 0.036(6) 0.024(5)
C29 0.105(8) 0.097(7) 0.075(8) -0.013(6) 0.032(7) 0.025(6)
C30 0.068(7) 0.086(7) 0.104(9) 0.011(6) 0.017(7) 0.015(6)
C31 0.074(6) 0.083(7) 0.075(7) 0.003(5) 0.024(6) 0.019(5)
C32 0.115(10) 0.103(9) 0.118(11) -0.015(8) 0.035(9) 0.024(8)
C33 0.124(11) 0.149(13) 0.218(18) -0.013(11) 0.011(11) 0.068(10)
C34 0.083(8) 0.196(15) 0.187(14) -0.029(12) 0.036(9) -0.008(9)
C35 0.128(10) 0.156(12) 0.150(13) 0.007(10) -0.002(10) 0.061(9)
C36 0.077(7) 0.087(8) 0.071(7) 0.008(6) 0.027(6) 0.027(6)
C37 0.144(10) 0.073(7) 0.079(8) -0.003(6) 0.059(8) 0.005(7)
C38 0.133(10) 0.084(8) 0.091(9) -0.018(7) 0.052(8) -0.022(7)
C39 0.153(11) 0.070(6) 0.064(8) 0.005(6) 0.025(8) -0.015(7)
C40 0.206(14) 0.100(9) 0.081(10) -0.002(7) 0.037(10) -0.066(10)
N4 0.223(14) 0.121(10) 0.090(8) -0.033(7) 0.057(9) -0.008(9)
C41 0.26(2) 0.142(13) 0.142(15) -0.056(12) 0.108(16) 0.025(13)
C42 0.162(12) 0.133(11) 0.099(10) 0.017(8) 0.074(9) 0.027(9)
C48 0.071(6) 0.051(5) 0.060(6) 0.020(5) 0.019(5) 0.003(5)
N5 0.069(4) 0.049(4) 0.049(5) -0.001(4) 0.019(4) 0.000(4)
C43 0.078(6) 0.064(7) 0.072(7) 0.008(5) 0.011(6) -0.004(5)
C44 0.078(6) 0.057(6) 0.065(7) 0.013(6) 0.011(6) 0.004(5)
C45 0.084(6) 0.037(5) 0.058(6) 0.005(4) 0.032(5) -0.002(5)
C46 0.085(6) 0.069(7) 0.055(6) 0.011(5) 0.005(5) -0.033(5)
C47 0.082(6) 0.065(6) 0.067(7) 0.013(5) 0.001(5) -0.034(5)
C49 0.075(6) 0.055(6) 0.059(6) 0.009(4) 0.016(5) -0.002(5)
C50 0.070(5) 0.035(4) 0.074(6) -0.001(5) 0.024(5) 0.002(5)
C51 0.059(5) 0.043(6) 0.037(5) -0.006(4) 0.009(5) -0.005(4)
C52 0.056(5) 0.046(5) 0.067(6) 0.006(4) 0.018(5) -0.007(4)
C53 0.068(6) 0.054(5) 0.094(8) 0.011(5) 0.043(6) 0.004(5)
C54 0.041(5) 0.080(7) 0.080(7) 0.007(5) 0.007(5) 0.011(5)
C55 0.063(6) 0.075(7) 0.076(7) 0.007(5) 0.008(5) -0.002(5)
C56 0.077(8) 0.117(11) 0.134(12) 0.022(9) 0.009(8) -0.004(7)
C57 0.051(6) 0.155(11) 0.205(15) 0.036(10) -0.035(8) -0.004(6)
C58 0.107(10) 0.101(13) 0.37(3) -0.069(14) -0.028(13) -0.030(8)
C59 0.088(10) 0.50(4) 0.198(19) 0.07(2) 0.015(11) -0.080(15)
C60 0.060(5) 0.046(5) 0.087(7) 0.003(5) 0.051(5) -0.012(4)
C61 0.083(6) 0.047(5) 0.067(6) 0.007(4) 0.048(5) 0.003(4)
C62 0.088(5) 0.080(6) 0.077(6) 0.019(7) 0.054(5) 0.006(7)
C63 0.114(7) 0.090(6) 0.063(6) 0.021(6) 0.045(5) 0.021(7)
C64 0.111(8) 0.094(9) 0.049(6) 0.033(5) 0.036(6) 0.010(6)
C65 0.091(7) 0.076(6) 0.060(6) -0.004(5) 0.039(6) 0.015(5)
C66 0.071(6) 0.046(5) 0.044(5) 0.000(4) 0.026(5) 0.006(4)
C67 0.076(7) 0.056(6) 0.044(6) 0.001(5) 0.001(6) 0.002(5)
C68 0.067(5) 0.076(7) 0.046(5) 0.007(5) 0.003(5) -0.016(5)
C69 0.106(8) 0.096(8) 0.072(7) 0.029(6) -0.022(6) -0.048(6)
C70 0.093(8) 0.143(10) 0.104(10) 0.038(8) -0.017(7) -0.060(8)
C71 0.088(8) 0.143(10) 0.112(10) 0.042(8) 0.014(7) -0.050(7)
C72 0.085(7) 0.080(7) 0.076(7) 0.010(6) 0.023(6) -0.026(5)
C73 0.065(6) 0.057(5) 0.054(6) -0.002(4) 0.024(5) -0.019(4)
C74 0.128(13) 0.29(2) 0.154(16) 0.105(15) -0.079(12) -0.141(15)
C75 0.23(2) 0.59(4) 0.153(17) 0.08(2) -0.089(16) -0.32(3)
C76 0.232(18) 0.211(17) 0.29(2) 0.079(16) -0.101(16) -0.195(16)
C77 0.076(11) 0.24(2) 0.60(6) 0.00(3) -0.07(2) -0.076(14)
C78 0.172(12) 0.079(8) 0.199(15) 0.048(9) 0.169(12) 0.028(8)
C79 0.140(12) 0.103(9) 0.163(15) -0.010(9) 0.028(11) -0.008(8)
C80 0.174(16) 0.146(15) 0.086(11) -0.004(10) 0.025(12) 0.071(12)
C81 0.186(15) 0.070(8) 0.134(14) 0.005(8) 0.082(11) 0.027(9)
C82 0.177(13) 0.132(12) 0.096(11) -0.023(9) 0.060(11) -0.009(10)
N8 0.157(11) 0.140(11) 0.118(10) 0.034(9) 0.037(9) 0.040(9)
C83 0.25(2) 0.127(12) 0.128(15) 0.042(11) 0.020(16) 0.013(13)
C84 0.24(2) 0.158(15) 0.16(2) 0.009(14) 0.034(19) 0.024(13)

loop_
_atom_type_symbol
_atom_type_description
_atom_type_scat_dispersion_real
_atom_type_scat_dispersion_imag
_atom_type_scat_source
C C 0.0033 0.0016 'International Tables Vol C Tables 4.2.6.8 and 6.1.1.4'
H H 0.0000 0.0000 'International Tables Vol C Tables 4.2.6.8 and 6.1.1.4'
N N 0.0061 0.0033 'International Tables Vol C Tables 4.2.6.8 and 6.1.1.4'
O O 0.0106 0.0060 'International Tables Vol C Tables 4.2.6.8 and 6.1.1.4'
Zn Zn 0.2839 1.4301 'International Tables Vol C Tables 4.2.6.8 and 6.1.1.4'

loop_
_geom_angle_atom_site_label_1
_geom_angle_atom_site_label_2
_geom_angle_atom_site_label_3
_geom_angle
_geom_angle_site_symmetry_1
_geom_angle_site_symmetry_3
_geom_angle_publ_flag
O4 Zn1 O3 92.2(2) . . ?
O4 Zn1 N3 88.0(3) . . ?
O3 Zn1 N3 160.4(3) . . ?
O4 Zn1 N5 110.5(2) . 1_554 ?
O3 Zn1 N5 98.2(2) . 1_554 ?
N3 Zn1 N5 100.1(2) . 1_554 ?
O4 Zn1 N2 140.2(2) . . ?
O3 Zn1 N2 87.4(2) . . ?
N3 Zn1 N2 80.1(3) . . ?
N5 Zn1 N2 108.9(2) 1_554 . ?
O2 Zn2 O1 91.6(2) . . ?
O2 Zn2 N7 150.9(3) . . ?
O1 Zn2 N7 87.7(3) . . ?
O2 Zn2 N6 87.3(3) . . ?
O1 Zn2 N6 152.9(2) . . ?
N7 Zn2 N6 80.4(3) . . ?
O2 Zn2 N1 102.9(2) . . ?
O1 Zn2 N1 106.8(2) . . ?
N7 Zn2 N1 105.1(2) . . ?
N6 Zn2 N1 99.8(2) . . ?
C18 N2 C19 120.4(7) . . ?
C18 N2 Zn1 125.8(6) . . ?
C19 N2 Zn1 113.7(5) . . ?
C25 N3 C24 122.6(8) . . ?
C25 N3 Zn1 126.2(7) . . ?
C24 N3 Zn1 111.2(5) . . ?
C60 N6 C61 122.9(7) . . ?
C60 N6 Zn2 127.1(6) . . ?
C61 N6 Zn2 110.0(5) . . ?
C67 N7 C66 122.1(7) . . ?
C67 N7 Zn2 123.1(6) . . ?
C66 N7 Zn2 114.5(5) . . ?
C73 O1 Zn2 126.2(4) . . ?
C51 O2 Zn2 131.2(5) . . ?
C9 O3 Zn1 129.5(4) . . ?
C27 O4 Zn1 129.9(4) . . ?
C1 N1 C5 120.0 . . ?
C1 N1 Zn2 121.6(3) . . ?
C5 N1 Zn2 118.1(3) . . ?
N1 C1 C2 120.0 . . ?
C3 C2 C1 120.0 . . ?
C4 C3 C2 120.0 . . ?
C4 C3 C6 116.2(5) . . ?
C2 C3 C6 123.8(5) . . ?
C3 C4 C5 120.0 . . ?
C4 C5 N1 120.0 . . ?
C7 C6 C3 128.5(8) . . ?
C6 C7 C8 128.8(7) . . ?
C9 C8 C13 120.0 . . ?
C9 C8 C7 123.3(5) . . ?
C13 C8 C7 116.5(5) . . ?
O3 C9 C10 120.8(4) . . ?
O3 C9 C8 119.0(4) . . ?
C10 C9 C8 120.0 . . ?
C9 C10 C11 120.0 . . ?
C9 C10 C18 125.7(5) . . ?
C11 C10 C18 114.3(5) . . ?
C10 C11 C12 120.0 . . ?
C13 C12 C11 120.0 . . ?
C13 C12 C14 118.8(6) . . ?
C11 C12 C14 121.1(6) . . ?
C12 C13 C8 120.0 . . ?
C15 C14 C16 111.6(14) . . ?
C15 C14 C17 103.6(12) . . ?
C16 C14 C17 107.9(16) . . ?
C15 C14 C12 116.4(10) . . ?
C16 C14 C12 107.9(10) . . ?
C17 C14 C12 109.1(10) . . ?
N2 C18 C10 123.9(7) . . ?
N2 C19 C20 116.0(6) . . ?
N2 C19 C24 107.6(6) . . ?
C20 C19 C24 111.0(7) . . ?
C21 C20 C19 110.9(7) . . ?
C22 C21 C20 112.4(8) . . ?
C21 C22 C23 111.9(7) . . ?
C24 C23 C22 111.7(8) . . ?
N3 C24 C23 117.4(7) . . ?
N3 C24 C19 107.7(6) . . ?
C23 C24 C19 110.2(6) . . ?
N3 C25 C26 124.9(9) . . ?
C27 C26 C31 120.0 . . ?
C27 C26 C25 124.7(6) . . ?
C31 C26 C25 115.3(6) . . ?
O4 C27 C28 118.1(5) . . ?
O4 C27 C26 121.9(5) . . ?
C28 C27 C26 120.0 . . ?
C27 C28 C29 120.0 . . ?
C27 C28 C36 126.5(6) . . ?
C29 C28 C36 113.5(6) . . ?
C28 C29 C30 120.0 . . ?
C31 C30 C29 120.0 . . ?
C31 C30 C32 120.8(7) . . ?
C29 C30 C32 119.2(7) . . ?
C30 C31 C26 120.0 . . ?
C33 C32 C35 105.5(12) . . ?
C33 C32 C34 110.3(12) . . ?
C35 C32 C34 107.9(11) . . ?
C33 C32 C30 109.5(9) . . ?
C35 C32 C30 114.8(9) . . ?
C34 C32 C30 108.7(10) . . ?
C37 C36 C28 129.2(9) . . ?
C36 C37 C38 125.3(10) . . ?
C39 C38 C42 120.0 . . ?
C39 C38 C37 118.6(8) . . ?
C42 C38 C37 121.2(8) . . ?
C40 C39 C38 120.0 . . ?
C39 C40 N4 120.0 . . ?
C40 N4 C41 120.0 . . ?
C42 C41 N4 120.0 . . ?
C41 C42 C38 120.0 . . ?
C49 C48 C45 128.1(8) . . ?
C43 N5 C47 120.0 . . ?
C43 N5 Zn1 117.7(3) . 1_556 ?
C47 N5 Zn1 122.2(3) . 1_556 ?
C44 C43 N5 120.0 . . ?
C43 C44 C45 120.0 . . ?
C46 C45 C44 120.0 . . ?
C46 C45 C48 124.2(5) . . ?
C44 C45 C48 115.7(5) . . ?
C45 C46 C47 120.0 . . ?
C46 C47 N5 120.0 . . ?
C48 C49 C50 126.3(8) . . ?
C51 C50 C55 120.0 . . ?
C51 C50 C49 123.2(5) . . ?
C55 C50 C49 116.0(5) . . ?
O2 C51 C52 121.2(5) . . ?
O2 C51 C50 118.7(5) . . ?
C52 C51 C50 120.0 . . ?
C51 C52 C53 120.0 . . ?
C51 C52 C60 124.3(5) . . ?
C53 C52 C60 115.0(5) . . ?
C54 C53 C52 120.0 . . ?
C55 C54 C53 120.0 . . ?
C55 C54 C56 120.4(7) . . ?
C53 C54 C56 119.5(7) . . ?
C54 C55 C50 120.0 . . ?
C59 C56 C57 112.1(13) . . ?
C59 C56 C58 102.6(15) . . ?
C57 C56 C58 109.7(13) . . ?
C59 C56 C54 111.0(12) . . ?
C57 C56 C54 112.5(10) . . ?
C58 C56 C54 108.5(11) . . ?
N6 C60 C52 125.0(7) . . ?
N6 C61 C66 109.9(6) . . ?
N6 C61 C62 117.7(7) . . ?
C66 C61 C62 109.9(6) . . ?
C63 C62 C61 110.3(8) . . ?
C64 C63 C62 111.2(7) . . ?
C63 C64 C65 111.7(7) . . ?
C66 C65 C64 110.8(7) . . ?
C65 C66 N7 117.2(7) . . ?
C65 C66 C61 113.9(7) . . ?
N7 C66 C61 107.8(6) . . ?
N7 C67 C68 126.2(8) . . ?
C69 C68 C73 120.0 . . ?
C69 C68 C67 117.4(5) . . ?
C73 C68 C67 122.3(5) . . ?
C68 C69 C70 120.0 . . ?
C71 C70 C69 120.0 . . ?
C71 C70 C74 119.8(8) . . ?
C69 C70 C74 120.2(8) . . ?
C72 C71 C70 120.0 . . ?
C71 C72 C73 120.0 . . ?
C71 C72 C78 124.4(6) . . ?
C73 C72 C78 115.3(6) . . ?
O1 C73 C72 116.1(5) . . ?
O1 C73 C68 123.7(5) . . ?
C72 C73 C68 120.0 . . ?
C76 C74 C75 113.2(19) . . ?
C76 C74 C77 112.4(18) . . ?
C75 C74 C77 103.4(19) . . ?
C76 C74 C70 110.8(12) . . ?
C75 C74 C70 110.8(13) . . ?
C77 C74 C70 105.8(14) . . ?
C79 C78 C72 125.8(13) . . ?
C78 C79 C80 115.5(14) . . ?
C81 C80 C84 120.0 . . ?
C81 C80 C79 132.0(13) . . ?
C84 C80 C79 107.5(13) . . ?
C82 C81 C80 120.0 . . ?
C81 C82 N8 120.0 . . ?
C82 N8 C83 120.0 . . ?
N8 C83 C84 120.0 . . ?
C83 C84 C80 120.0 . . ?

loop_
_geom_bond_atom_site_label_1
_geom_bond_atom_site_label_2
_geom_bond_distance
_geom_bond_site_symmetry_2
_geom_bond_publ_flag
Zn1 O4 1.946(5) . ?
Zn1 O3 1.946(5) . ?
Zn1 N3 2.055(7) . ?
Zn1 N5 2.088(4) 1_554 ?
Zn1 N2 2.096(6) . ?
Zn2 O2 1.950(5) . ?
Zn2 O1 1.958(5) . ?
Zn2 N7 2.063(6) . ?
Zn2 N6 2.074(6) . ?
Zn2 N1 2.088(4) . ?
N2 C18 1.292(9) . ?
N2 C19 1.488(9) . ?
N3 C25 1.278(10) . ?
N3 C24 1.474(9) . ?
N6 C60 1.275(9) . ?
N6 C61 1.460(9) . ?
N7 C67 1.269(10) . ?
N7 C66 1.489(9) . ?
O1 C73 1.339(6) . ?
O2 C51 1.317(6) . ?
O3 C9 1.333(6) . ?
O4 C27 1.331(6) . ?
N1 C1 1.3900 . ?
N1 C5 1.3900 . ?
C1 C2 1.3900 . ?
C2 C3 1.3900 . ?
C3 C4 1.3900 . ?
C3 C6 1.461(10) . ?
C4 C5 1.3900 . ?
C6 C7 1.353(11) . ?
C7 C8 1.448(10) . ?
C8 C9 1.3900 . ?
C8 C13 1.3900 . ?
C9 C10 1.3900 . ?
C10 C11 1.3900 . ?
C10 C18 1.461(9) . ?
C11 C12 1.3900 . ?
C12 C13 1.3900 . ?
C12 C14 1.557(11) . ?
C14 C15 1.429(15) . ?
C14 C16 1.451(19) . ?
C14 C17 1.520(14) . ?
C19 C20 1.511(10) . ?
C19 C24 1.538(9) . ?
C20 C21 1.511(11) . ?
C21 C22 1.506(12) . ?
C22 C23 1.534(11) . ?
C23 C24 1.514(10) . ?
C25 C26 1.437(11) . ?
C26 C27 1.3900 . ?
C26 C31 1.3900 . ?
C27 C28 1.3900 . ?
C28 C29 1.3900 . ?
C28 C36 1.468(11) . ?
C29 C30 1.3900 . ?
C30 C31 1.3900 . ?
C30 C32 1.560(11) . ?
C32 C33 1.481(15) . ?
C32 C35 1.519(15) . ?
C32 C34 1.546(16) . ?
C36 C37 1.263(12) . ?
C37 C38 1.515(11) . ?
C38 C39 1.3900 . ?
C38 C42 1.3900 . ?
C39 C40 1.3900 . ?
C40 N4 1.3900 . ?
N4 C41 1.3900 . ?
C41 C42 1.3900 . ?
C48 C49 1.308(10) . ?
C48 C45 1.501(9) . ?
N5 C43 1.3900 . ?
N5 C47 1.3900 . ?
N5 Zn1 2.088(4) 1_556 ?
C43 C44 1.3900 . ?
C44 C45 1.3900 . ?
C45 C46 1.3900 . ?
C46 C47 1.3900 . ?
C49 C50 1.475(9) . ?
C50 C51 1.3900 . ?
C50 C55 1.3900 . ?
C51 C52 1.3900 . ?
C52 C53 1.3900 . ?
C52 C60 1.454(10) . ?
C53 C54 1.3900 . ?
C54 C55 1.3900 . ?
C54 C56 1.561(11) . ?
C56 C59 1.410(19) . ?
C56 C57 1.508(16) . ?
C56 C58 1.533(18) . ?
C61 C66 1.515(10) . ?
C61 C62 1.544(11) . ?
C62 C63 1.513(10) . ?
C63 C64 1.494(10) . ?
C64 C65 1.528(11) . ?
C65 C66 1.488(10) . ?
C67 C68 1.447(11) . ?
C68 C69 1.3900 . ?
C68 C73 1.3900 . ?
C69 C70 1.3900 . ?
C70 C71 1.3900 . ?
C70 C74 1.557(13) . ?
C71 C72 1.3900 . ?
C72 C73 1.3900 . ?
C72 C78 1.533(15) . ?
C74 C76 1.476(15) . ?
C74 C75 1.51(2) . ?
C74 C77 1.537(18) . ?
C78 C79 1.275(12) . ?
C79 C80 1.542(12) . ?
C80 C81 1.3900 . ?
C80 C84 1.3900 . ?
C81 C82 1.3900 . ?
C82 N8 1.3900 . ?
N8 C83 1.3900 . ?
C83 C84 1.3900 . ?
